data_4063430
loop_
_publ_author_name
'Shima, Takanori'
'Namura, Kyo'
'Kameo, Hajime'
'Kakuta, Satoshi'
'Suzuki, Hiroharu'

_publ_section_title
;
 Synthesis and Structure of a Novel Ruthenium Hydrido Bis(dihydrogen)
 Complex with 1,4,7-Trimethyl-1,4,7-triazacyclononane Ligand: A Useful
 Precursor for Synthesis of Heterometallic Complexes
;
_journal_issue 2
_journal_name_full Organometallics
_journal_page_first 337
_journal_paper_doi 10.1021/om900692j
_journal_volume 29
_journal_year 2010
_chemical_formula_sum 'C23 H43 F6 Ir N3 P Ru'
_chemical_formula_weight 799.84
_chemical_name_systematic
; 
 ? 
;
_space_group_IT_number 14
_symmetry_cell_setting monoclinic
_symmetry_space_group_name_Hall '-P 2yn'
_symmetry_space_group_name_H-M 'P 1 21/n 1'
_atom_sites_solution_hydrogens geom
_atom_sites_solution_primary direct
_atom_sites_solution_secondary difmap
_audit_creation_method SHELXL-97
_cell_angle_alpha 90.00
_cell_angle_beta 92.4830(10)
_cell_angle_gamma 90.00
_cell_formula_units_Z 4
_cell_length_a 8.6647(2)
_cell_length_b 15.1351(4)
_cell_length_c 21.3172(6)
_cell_measurement_temperature 253(2)
_cell_volume 2792.94(13)
_computing_cell_refinement PROCESS-AUTO
_computing_data_collection 'PROCESS-AUTO (Rigaku, 1998)'
_computing_data_reduction 'SHELXS-97 (Sheldrick, 1990)'
_computing_molecular_graphics 'ORTEX (P.McArdle, 1995)'
_computing_publication_material SHELXL-97
_computing_structure_refinement 'SHELXL-97 (Sheldrick, 1997)'
_computing_structure_solution SHELXS-97
_diffrn_ambient_temperature 253(2)
_diffrn_measured_fraction_theta_full 0.996
_diffrn_measured_fraction_theta_max 0.996
_diffrn_measurement_device_type 'Rigaku R-AXIS RAPID Imaging Plate'
_diffrn_measurement_method \w
_diffrn_radiation_monochromator graphite
_diffrn_radiation_source 'Rigaku Rotating Anode Ultrax18'
_diffrn_radiation_type MoK\a
_diffrn_radiation_wavelength 0.71069
_diffrn_reflns_av_R_equivalents 0.0202
_diffrn_reflns_av_sigmaI/netI 0.0221
_diffrn_reflns_limit_h_max 11
_diffrn_reflns_limit_h_min -11
_diffrn_reflns_limit_k_max 19
_diffrn_reflns_limit_k_min -19
_diffrn_reflns_limit_l_max 27
_diffrn_reflns_limit_l_min -27
_diffrn_reflns_number 12253
_diffrn_reflns_theta_full 27.48
_diffrn_reflns_theta_max 27.48
_diffrn_reflns_theta_min 2.34
_exptl_absorpt_coefficient_mu 5.415
_exptl_absorpt_correction_T_max 0.7735
_exptl_absorpt_correction_T_min 0.1158
_exptl_absorpt_correction_type numerical
_exptl_crystal_colour yellow
_exptl_crystal_density_diffrn 1.902
_exptl_crystal_density_method 'not measured'
_exptl_crystal_description plate
_exptl_crystal_F_000 1568
_exptl_crystal_size_max 0.70
_exptl_crystal_size_mid 0.05
_exptl_crystal_size_min 0.05
_refine_diff_density_max 1.413
_refine_diff_density_min -1.867
_refine_diff_density_rms 0.152
_refine_ls_extinction_coef 0.00256(19)
_refine_ls_extinction_expression Fc^*^=kFc[1+0.001xFc^2^\l^3^/sin(2\q)]^-1/4^
_refine_ls_extinction_method SHELXL
_refine_ls_goodness_of_fit_ref 1.038
_refine_ls_hydrogen_treatment constr
_refine_ls_matrix_type full
_refine_ls_number_parameters 256
_refine_ls_number_reflns 6376
_refine_ls_number_restraints 0
_refine_ls_restrained_S_all 1.038
_refine_ls_R_factor_all 0.0452
_refine_ls_R_factor_gt 0.0410
_refine_ls_shift/su_max 0.049
_refine_ls_shift/su_mean 0.003
_refine_ls_structure_factor_coef Fsqd
_refine_ls_weighting_details 'calc w=1/[\s^2^(Fo^2^)+(0.0664P)^2^+8.9685P] where P=(Fo^2^+2Fc^2^)/3'
_refine_ls_weighting_scheme calc
_refine_ls_wR_factor_gt 0.1145
_refine_ls_wR_factor_ref 0.1173
_reflns_number_gt 5728
_reflns_number_total 6376
_reflns_threshold_expression >2sigma(I)
_cod_data_source_file om900692j_si_002.cif
_cod_data_source_block complex6PF6
_cod_original_sg_symbol_H-M P2(1)/n
_cod_database_code 4063430

loop_
_symmetry_equiv_pos_as_xyz
'x, y, z'
'-x+1/2, y+1/2, -z+1/2'
'-x, -y, -z'
'x-1/2, -y-1/2, z-1/2'

loop_
_atom_site_label
_atom_site_type_symbol
_atom_site_fract_x
_atom_site_fract_y
_atom_site_fract_z
_atom_site_U_iso_or_equiv
_atom_site_adp_type
_atom_site_occupancy
_atom_site_symmetry_multiplicity
_atom_site_calc_flag
_atom_site_refinement_flags
_atom_site_disorder_assembly
_atom_site_disorder_group
Ir1 Ir 0.18332(2) 0.244550(13) 0.481344(10) 0.04118(10) Uani 1 1 d . . .
Ru1 Ru 0.26770(4) 0.12749(3) 0.392597(19) 0.03567(12) Uani 1 1 d . . .
P1 P 0.2036(2) 0.06827(17) 0.78208(10) 0.0760(6) Uani 1 1 d . . .
F1 F 0.0420(8) 0.1096(7) 0.7726(5) 0.204(6) Uani 1 1 d . . .
F2 F 0.235(2) 0.0948(16) 0.7193(6) 0.375(15) Uani 1 1 d . . .
F3 F 0.1529(15) -0.0159(9) 0.7510(9) 0.309(11) Uani 1 1 d . . .
F4 F 0.3651(7) 0.0271(6) 0.7897(3) 0.146(3) Uani 1 1 d . . .
F5 F 0.1798(16) 0.0348(13) 0.8481(6) 0.256(7) Uani 1 1 d . . .
F6 F 0.2491(11) 0.1480(6) 0.8216(6) 0.187(5) Uani 1 1 d . . .
N1 N 0.2658(7) 0.1467(4) 0.2882(2) 0.0591(14) Uani 1 1 d . . .
N2 N 0.3052(6) -0.0084(3) 0.3613(2) 0.0492(11) Uani 1 1 d . . .
N3 N 0.5163(5) 0.1323(3) 0.3802(2) 0.0466(11) Uani 1 1 d . . .
C1 C 0.0494(6) 0.1879(4) 0.4120(3) 0.0544(16) Uani 1 1 d . . .
C2 C 0.0224(7) 0.0974(5) 0.4009(4) 0.067(2) Uani 1 1 d . . .
C3 C 0.2929(7) 0.1169(4) 0.4875(3) 0.0456(13) Uani 1 1 d . . .
C4 C 0.1694(10) 0.1174(5) 0.5300(4) 0.073(2) Uani 1 1 d . . .
C5 C 0.0648(6) 0.3356(3) 0.5476(2) 0.051(3) Uiso 0.50 1 d PG . .
C6 C 0.0763(5) 0.3749(3) 0.4868(2) 0.051(3) Uiso 0.50 1 d PG . .
C7 C 0.2371(5) 0.3852(3) 0.4750(2) 0.056(3) Uiso 0.50 1 d PG . .
C8 C 0.3250(5) 0.3523(3) 0.5286(3) 0.057(3) Uiso 0.50 1 d PG . .
C9 C 0.2185(6) 0.3216(4) 0.5735(2) 0.058(3) Uiso 0.50 1 d PG . .
C10 C -0.0847(9) 0.3127(6) 0.5793(4) 0.083(5) Uiso 0.50 1 d PG . .
C11 C -0.0588(8) 0.4012(5) 0.4423(3) 0.090(5) Uiso 0.50 1 d PG . .
C12 C 0.3031(9) 0.4243(5) 0.4159(3) 0.151(11) Uiso 0.50 1 d PG . .
C13 C 0.5008(8) 0.3502(6) 0.5365(4) 0.135(9) Uiso 0.50 1 d PG . .
C14 C 0.2612(10) 0.2812(6) 0.6375(4) 0.118(8) Uiso 0.50 1 d PG . .
C31 C 0.1324(6) 0.3359(3) 0.5557(2) 0.050(3) Uiso 0.50 1 d PG . .
C32 C 0.0566(5) 0.3666(3) 0.4987(2) 0.049(3) Uiso 0.50 1 d PG . .
C33 C 0.1731(6) 0.3908(3) 0.4562(2) 0.045(2) Uiso 0.50 1 d PG . .
C34 C 0.3209(6) 0.3749(3) 0.4869(3) 0.045(2) Uiso 0.50 1 d PG . .
C35 C 0.2957(6) 0.3410(3) 0.5484(2) 0.047(2) Uiso 0.50 1 d PG . .
C36 C 0.0532(9) 0.3035(5) 0.6138(3) 0.108(7) Uiso 0.50 1 d PG . .
C37 C -0.1173(8) 0.3726(5) 0.4856(4) 0.086(5) Uiso 0.50 1 d PG . .
C38 C 0.1449(10) 0.4269(6) 0.3900(3) 0.093(5) Uiso 0.50 1 d PG . .
C39 C 0.4773(9) 0.3913(6) 0.4591(4) 0.096(6) Uiso 0.50 1 d PG . .
C40 C 0.4207(9) 0.3150(6) 0.5974(4) 0.113(7) Uiso 0.50 1 d PG . .
C15 C 0.5459(9) 0.1586(6) 0.3141(4) 0.073(2) Uani 1 1 d . . .
H15A H 0.5811 0.1073 0.2915 0.087 Uiso 1 1 calc R . .
H15B H 0.6278 0.2023 0.3146 0.087 Uiso 1 1 calc R . .
C16 C 0.4056(11) 0.1958(6) 0.2801(3) 0.078(2) Uani 1 1 d . . .
H16A H 0.3903 0.2558 0.2945 0.094 Uiso 1 1 calc R . .
H16B H 0.4247 0.1985 0.2357 0.094 Uiso 1 1 calc R . .
C17 C 0.2660(11) 0.0589(6) 0.2568(3) 0.073(2) Uani 1 1 d . . .
H17A H 0.1899 0.0596 0.2220 0.088 Uiso 1 1 calc R . .
H17B H 0.3664 0.0496 0.2395 0.088 Uiso 1 1 calc R . .
C18 C 0.2323(10) -0.0159(5) 0.2982(4) 0.076(2) Uani 1 1 d . . .
H18A H 0.1213 -0.0202 0.3018 0.091 Uiso 1 1 calc R . .
H18B H 0.2671 -0.0700 0.2790 0.091 Uiso 1 1 calc R . .
C19 C 0.4775(8) -0.0251(5) 0.3606(4) 0.0650(18) Uani 1 1 d . . .
H19A H 0.4996 -0.0823 0.3796 0.078 Uiso 1 1 calc R . .
H19B H 0.5076 -0.0277 0.3174 0.078 Uiso 1 1 calc R . .
C20 C 0.5715(7) 0.0422(5) 0.3939(4) 0.0621(17) Uani 1 1 d . . .
H20A H 0.6778 0.0369 0.3819 0.075 Uiso 1 1 calc R . .
H20B H 0.5692 0.0317 0.4388 0.075 Uiso 1 1 calc R . .
C21 C 0.1336(13) 0.1981(8) 0.2624(4) 0.099(3) Uani 1 1 d . . .
H21A H 0.0416 0.1627 0.2631 0.149 Uiso 1 1 calc R . .
H21B H 0.1519 0.2149 0.2200 0.149 Uiso 1 1 calc R . .
H21C H 0.1208 0.2501 0.2874 0.149 Uiso 1 1 calc R . .
C22 C 0.2388(11) -0.0761(5) 0.4033(5) 0.093(3) Uani 1 1 d . . .
H22A H 0.2786 -0.0671 0.4456 0.139 Uiso 1 1 calc R . .
H22B H 0.2668 -0.1340 0.3895 0.139 Uiso 1 1 calc R . .
H22C H 0.1283 -0.0707 0.4020 0.139 Uiso 1 1 calc R . .
C23 C 0.6024(8) 0.1956(6) 0.4228(4) 0.072(2) Uani 1 1 d . . .

loop_
_atom_site_aniso_label
_atom_site_aniso_U_11
_atom_site_aniso_U_22
_atom_site_aniso_U_33
_atom_site_aniso_U_23
_atom_site_aniso_U_13
_atom_site_aniso_U_12
Ir1 0.03716(14) 0.03842(14) 0.04815(15) -0.00708(8) 0.00405(9) 0.00549(8)
Ru1 0.0316(2) 0.0359(2) 0.0399(2) -0.00214(15) 0.00561(15) 0.00077(15)
P1 0.0590(11) 0.0963(16) 0.0721(12) -0.0426(12) -0.0047(9) 0.0216(11)
F1 0.096(5) 0.255(11) 0.253(10) -0.176(9) -0.070(6) 0.086(6)
F2 0.36(2) 0.60(3) 0.176(10) 0.209(16) 0.150(12) 0.31(2)
F3 0.204(10) 0.224(12) 0.48(2) -0.235(15) -0.227(13) 0.096(9)
F4 0.095(4) 0.217(9) 0.122(5) -0.084(5) -0.024(4) 0.066(5)
F5 0.232(13) 0.37(2) 0.168(10) 0.046(12) 0.070(9) -0.002(14)
F6 0.168(8) 0.134(7) 0.251(11) -0.105(7) -0.091(8) 0.054(6)
N1 0.079(4) 0.057(3) 0.041(3) -0.002(2) -0.002(2) 0.009(3)
N2 0.046(3) 0.041(2) 0.061(3) -0.006(2) 0.009(2) 0.001(2)
N3 0.037(2) 0.051(3) 0.053(3) -0.004(2) 0.0111(19) 0.000(2)
C1 0.027(2) 0.055(3) 0.081(4) -0.027(3) 0.001(2) 0.001(2)
C2 0.035(3) 0.060(4) 0.107(6) -0.029(4) 0.014(3) -0.005(3)
C3 0.058(3) 0.035(3) 0.045(3) 0.006(2) 0.021(2) 0.011(2)
C4 0.104(6) 0.053(4) 0.065(4) 0.012(3) 0.049(4) 0.016(4)
C15 0.068(4) 0.068(5) 0.084(5) 0.011(4) 0.040(4) -0.008(4)
C16 0.117(7) 0.072(5) 0.047(4) 0.014(3) 0.018(4) -0.013(5)
C17 0.092(6) 0.082(5) 0.046(3) -0.021(4) 0.001(3) -0.003(4)
C18 0.082(5) 0.056(4) 0.086(5) -0.030(4) -0.018(4) 0.005(4)
C19 0.060(4) 0.053(4) 0.082(5) -0.018(3) 0.007(3) 0.018(3)
C20 0.042(3) 0.054(4) 0.091(5) 0.003(3) 0.008(3) 0.011(3)
C21 0.134(9) 0.101(7) 0.059(5) -0.005(5) -0.035(5) 0.040(7)
C22 0.111(7) 0.036(3) 0.136(8) -0.004(4) 0.067(6) -0.011(4)
C23 0.040(3) 0.086(6) 0.091(5) -0.021(4) 0.005(3) -0.009(3)

loop_
_atom_type_symbol
_atom_type_description
_atom_type_scat_dispersion_real
_atom_type_scat_dispersion_imag
_atom_type_scat_source
C C 0.0033 0.0016 'International Tables Vol C Tables 4.2.6.8 and 6.1.1.4'
H H 0.0000 0.0000 'International Tables Vol C Tables 4.2.6.8 and 6.1.1.4'
N N 0.0061 0.0033 'International Tables Vol C Tables 4.2.6.8 and 6.1.1.4'
F F 0.0171 0.0103 'International Tables Vol C Tables 4.2.6.8 and 6.1.1.4'
P P 0.1023 0.0942 'International Tables Vol C Tables 4.2.6.8 and 6.1.1.4'
Ru Ru -1.2594 0.8363 'International Tables Vol C Tables 4.2.6.8 and 6.1.1.4'
Ir Ir -1.4442 7.9887 'International Tables Vol C Tables 4.2.6.8 and 6.1.1.4'

loop_
_geom_angle_atom_site_label_1
_geom_angle_atom_site_label_2
_geom_angle_atom_site_label_3
_geom_angle
_geom_angle_site_symmetry_1
_geom_angle_site_symmetry_3
_geom_angle_publ_flag
C1 Ir1 C3 84.4(3) . . ?
C1 Ir1 C31 132.5(2) . . ?
C3 Ir1 C31 129.19(19) . . ?
C1 Ir1 C7 118.9(2) . . ?
C3 Ir1 C7 141.5(2) . . ?
C31 Ir1 C7 58.22(13) . . ?
C1 Ir1 C6 100.9(2) . . ?
C3 Ir1 C6 173.42(19) . . ?
C31 Ir1 C6 44.24(10) . . ?
C7 Ir1 C6 38.34(9) . . ?
C1 Ir1 C32 101.8(2) . . ?
C3 Ir1 C32 165.84(19) . . ?
C31 Ir1 C32 38.44(9) . . ?
C7 Ir1 C32 45.40(10) . . ?
C6 Ir1 C32 8.8 . . ?
C1 Ir1 C4 86.1(3) . . ?
C3 Ir1 C4 38.4(2) . . ?
C31 Ir1 C4 101.4(2) . . ?
C7 Ir1 C4 154.3(3) . . ?
C6 Ir1 C4 137.4(2) . . ?
C32 Ir1 C4 128.5(2) . . ?
C1 Ir1 C35 163.9(2) . . ?
C3 Ir1 C35 111.6(2) . . ?
C31 Ir1 C35 37.97(9) . . ?
C7 Ir1 C35 46.78(11) . . ?
C6 Ir1 C35 63.31(14) . . ?
C32 Ir1 C35 63.17(14) . . ?
C4 Ir1 C35 107.6(3) . . ?
C1 Ir1 C8 156.2(3) . . ?
C3 Ir1 C8 113.0(2) . . ?
C31 Ir1 C8 48.25(11) . . ?
C7 Ir1 C8 37.70(9) . . ?
C6 Ir1 C8 63.08(14) . . ?
C32 Ir1 C8 65.23(14) . . ?
C4 Ir1 C8 117.6(3) . . ?
C35 Ir1 C8 13.5 . . ?
C1 Ir1 C5 117.0(2) . . ?
C3 Ir1 C5 136.20(19) . . ?
C31 Ir1 C5 15.5 . . ?
C7 Ir1 C5 63.07(14) . . ?
C6 Ir1 C5 37.69(9) . . ?
C32 Ir1 C5 29.78(7) . . ?
C4 Ir1 C5 101.8(2) . . ?
C35 Ir1 C5 52.97(12) . . ?
C8 Ir1 C5 62.04(14) . . ?
C1 Ir1 C33 103.0(2) . . ?
C3 Ir1 C33 153.9(2) . . ?
C31 Ir1 C33 62.88(14) . . ?
C7 Ir1 C33 17.2 . . ?
C6 Ir1 C33 28.72(7) . . ?
C32 Ir1 C33 37.35(9) . . ?
C4 Ir1 C33 164.1(2) . . ?
C35 Ir1 C33 61.79(14) . . ?
C8 Ir1 C33 54.33(12) . . ?
C5 Ir1 C33 62.56(13) . . ?
C1 Ir1 C9 152.8(2) . . ?
C3 Ir1 C9 111.2(2) . . ?
C31 Ir1 C9 21.75(6) . . ?
C7 Ir1 C9 62.40(14) . . ?
C6 Ir1 C9 62.40(14) . . ?
C32 Ir1 C9 58.33(13) . . ?
C4 Ir1 C9 92.8(3) . . ?
C35 Ir1 C9 23.48(6) . . ?
C8 Ir1 C9 36.79(9) . . ?
C5 Ir1 C9 36.78(9) . . ?
C33 Ir1 C9 73.13(15) . . ?
C3 Ru1 C1 84.3(3) . . ?
C3 Ru1 N3 93.4(2) . . ?
C1 Ru1 N3 152.5(2) . . ?
C3 Ru1 C2 88.0(3) . . ?
C1 Ru1 C2 37.8(2) . . ?
N3 Ru1 C2 169.7(2) . . ?
C3 Ru1 N2 102.6(2) . . ?
C1 Ru1 N2 126.8(2) . . ?
N3 Ru1 N2 80.47(18) . . ?
C2 Ru1 N2 89.2(2) . . ?
C3 Ru1 N1 173.6(2) . . ?
C1 Ru1 N1 99.6(3) . . ?
N3 Ru1 N1 80.8(2) . . ?
C2 Ru1 N1 98.2(3) . . ?
N2 Ru1 N1 79.3(2) . . ?
C3 Ru1 Ir1 51.56(15) . . ?
C1 Ru1 Ir1 47.55(16) . . ?
N3 Ru1 Ir1 111.05(13) . . ?
C2 Ru1 Ir1 77.74(18) . . ?
N2 Ru1 Ir1 150.78(14) . . ?
N1 Ru1 Ir1 128.03(15) . . ?
F2 P1 F3 83.6(12) . . ?
F2 P1 F6 104.0(12) . . ?
F3 P1 F6 172.4(10) . . ?
F2 P1 F5 175.6(9) . . ?
F3 P1 F5 94.4(11) . . ?
F6 P1 F5 78.0(8) . . ?
F2 P1 F4 90.2(6) . . ?
F3 P1 F4 87.2(5) . . ?
F6 P1 F4 92.9(4) . . ?
F5 P1 F4 85.8(6) . . ?
F2 P1 F1 88.4(7) . . ?
F3 P1 F1 92.3(5) . . ?
F6 P1 F1 87.8(4) . . ?
F5 P1 F1 95.6(7) . . ?
F4 P1 F1 178.6(5) . . ?
C16 N1 C21 109.2(8) . . ?
C16 N1 C17 113.0(6) . . ?
C21 N1 C17 108.7(6) . . ?
C16 N1 Ru1 102.4(4) . . ?
C21 N1 Ru1 114.2(5) . . ?
C17 N1 Ru1 109.3(4) . . ?
C18 N2 C22 109.6(7) . . ?
C18 N2 C19 111.4(6) . . ?
C22 N2 C19 107.3(6) . . ?
C18 N2 Ru1 106.7(4) . . ?
C22 N2 Ru1 113.3(4) . . ?
C19 N2 Ru1 108.6(4) . . ?
C20 N3 C23 108.9(6) . . ?
C20 N3 C15 111.4(5) . . ?
C23 N3 C15 107.4(6) . . ?
C20 N3 Ru1 105.0(4) . . ?
C23 N3 Ru1 114.6(4) . . ?
C15 N3 Ru1 109.5(4) . . ?
C2 C1 Ir1 128.3(6) . . ?
C2 C1 Ru1 72.3(3) . . ?
Ir1 C1 Ru1 80.82(19) . . ?
C1 C2 Ru1 69.9(3) . . ?
C4 C3 Ru1 125.3(6) . . ?
C4 C3 Ir1 72.2(4) . . ?
Ru1 C3 Ir1 80.8(2) . . ?
C3 C4 Ir1 69.4(3) . . ?
C6 C5 C9 108.0 . . ?
C6 C5 C10 126.0 . . ?
C9 C5 C10 126.0 . . ?
C6 C5 Ir1 68.59(16) . . ?
C9 C5 Ir1 73.14(16) . . ?
C10 C5 Ir1 123.87(15) . . ?
C5 C6 C7 108.0 . . ?
C5 C6 C11 126.0 . . ?
C7 C6 C11 126.0 . . ?
C5 C6 Ir1 73.73(18) . . ?
C7 C6 Ir1 70.80(17) . . ?
C11 C6 Ir1 121.21(16) . . ?
C6 C7 C8 108.0 . . ?
C6 C7 C12 126.0 . . ?
C8 C7 C12 126.0 . . ?
C6 C7 Ir1 70.85(16) . . ?
C8 C7 Ir1 73.70(17) . . ?
C12 C7 Ir1 121.18(17) . . ?
C9 C8 C7 108.0 . . ?
C9 C8 C13 126.0 . . ?
C7 C8 C13 126.0 . . ?
C9 C8 Ir1 73.17(17) . . ?
C7 C8 Ir1 68.60(16) . . ?
C13 C8 Ir1 123.82(15) . . ?
C8 C9 C5 108.0 . . ?
C8 C9 C14 126.0 . . ?
C5 C9 C14 126.0 . . ?
C8 C9 Ir1 70.04(16) . . ?
C5 C9 Ir1 70.08(15) . . ?
C14 C9 Ir1 125.47(15) . . ?
C35 C31 C32 108.0 . . ?
C35 C31 C36 126.0 . . ?
C32 C31 C36 126.0 . . ?
C35 C31 Ir1 73.81(17) . . ?
C32 C31 Ir1 71.78(17) . . ?
C36 C31 Ir1 120.21(17) . . ?
C33 C32 C31 108.0 . . ?
C33 C32 C37 126.0 . . ?
C31 C32 C37 126.0 . . ?
C33 C32 Ir1 74.68(17) . . ?
C31 C32 Ir1 69.78(17) . . ?
C37 C32 Ir1 121.25(16) . . ?
C34 C33 C32 108.0 . . ?
C34 C33 C38 126.0 . . ?
C32 C33 C38 126.0 . . ?
C34 C33 Ir1 72.86(16) . . ?
C32 C33 Ir1 67.97(16) . . ?
C38 C33 Ir1 124.73(16) . . ?
C33 C34 C35 108.0 . . ?
C33 C34 C39 126.0 . . ?
C35 C34 C39 126.0 . . ?
C33 C34 Ir1 70.72(16) . . ?
C35 C34 Ir1 69.00(16) . . ?
C39 C34 Ir1 125.86(15) . . ?
C34 C35 C31 108.0 . . ?
C34 C35 C40 126.0 . . ?
C31 C35 C40 126.0 . . ?
C34 C35 Ir1 74.27(17) . . ?
C31 C35 Ir1 68.22(16) . . ?
C40 C35 Ir1 123.10(15) . . ?
N3 C15 C16 112.7(6) . . ?
N1 C16 C15 114.7(6) . . ?
C18 C17 N1 114.4(6) . . ?
N2 C18 C17 113.7(6) . . ?
C20 C19 N2 113.9(5) . . ?
C19 C20 N3 112.3(6) . . ?

loop_
_geom_bond_atom_site_label_1
_geom_bond_atom_site_label_2
_geom_bond_distance
_geom_bond_site_symmetry_2
_geom_bond_publ_flag
Ir1 C1 2.029(6) . ?
Ir1 C3 2.155(5) . ?
Ir1 C31 2.163(4) . ?
Ir1 C7 2.185(5) . ?
Ir1 C6 2.186(4) . ?
Ir1 C32 2.189(4) . ?
Ir1 C4 2.192(7) . ?
Ir1 C35 2.236(5) . ?
Ir1 C8 2.252(5) . ?
Ir1 C5 2.253(5) . ?
Ir1 C33 2.278(5) . ?
Ir1 C9 2.294(5) . ?
Ru1 C3 2.032(6) . ?
Ru1 C1 2.157(5) . ?
Ru1 N3 2.183(5) . ?
Ru1 C2 2.189(6) . ?
Ru1 N2 2.191(5) . ?
Ru1 N1 2.245(5) . ?
P1 F2 1.435(10) . ?
P1 F3 1.493(9) . ?
P1 F6 1.514(7) . ?
P1 F5 1.518(12) . ?
P1 F4 1.533(6) . ?
P1 F1 1.540(7) . ?
N1 C16 1.438(11) . ?
N1 C21 1.472(10) . ?
N1 C17 1.487(9) . ?
N2 C18 1.466(9) . ?
N2 C22 1.493(9) . ?
N2 C19 1.515(8) . ?
N3 C20 1.471(8) . ?
N3 C23 1.496(9) . ?
N3 C15 1.497(9) . ?
C1 C2 1.407(9) . ?
C3 C4 1.431(8) . ?
C5 C6 1.435(3) . ?
C5 C9 1.435(3) . ?
C5 C10 1.526(3) . ?
C6 C7 1.435(3) . ?
C6 C11 1.526(3) . ?
C7 C8 1.435(3) . ?
C7 C12 1.526(3) . ?
C8 C9 1.435(3) . ?
C8 C13 1.526(3) . ?
C9 C14 1.526(3) . ?
C31 C35 1.433(3) . ?
C31 C32 1.433(3) . ?
C31 C36 1.523(3) . ?
C32 C33 1.433(3) . ?
C32 C37 1.523(3) . ?
C33 C34 1.433(3) . ?
C33 C38 1.523(3) . ?
C34 C35 1.433(3) . ?
C34 C39 1.523(3) . ?
C35 C40 1.523(3) . ?
C15 C16 1.498(12) . ?
C17 C18 1.473(13) . ?
C19 C20 1.468(10) . ?
